data_7701081
loop_
_publ_author_name
'Sun, Boxun'
'Wei, Chen'
'Wei, Huibo'
'Cai, Zelun'
'Liu, Huanyu'
'Zang, Zhiyu'
'Yan, Wenchao'
'Liu, Zhiwei'
'Bian, Zuqiang'
'Huang, Chunhui'

_publ_section_title
;
 Highly efficient room-temperature phosphorescence achieved by gadolinium
 complexes.
;
_journal_issue 40
_journal_name_full 'Dalton transactions (Cambridge, England : 2003)'
_journal_page_first 14958
_journal_page_last 14961
_journal_paper_doi 10.1039/c9dt03050f
_journal_volume 48
_journal_year 2019
_chemical_formula_sum 'C66 H45 Gd N9 O6 P3'
_chemical_formula_weight 1310.27
_chemical_name_systematic Gd3
_space_group_crystal_system cubic
_space_group_IT_number 205
_space_group_name_Hall '-P 2ac 2ab 3'
_space_group_name_H-M_alt 'P a -3'
_symmetry_space_group_name_Hall '-P 2ac 2ab 3'
_symmetry_space_group_name_H-M 'P a -3'
_atom_sites_solution_hydrogens geom
_audit_creation_method SHELXL-2014/7
_audit_update_record
;
2019-07-01 deposited with the CCDC.    2019-09-09 downloaded from the CCDC.
;
_cell_angle_alpha 90
_cell_angle_beta 90
_cell_angle_gamma 90
_cell_formula_units_Z 8
_cell_length_a 23.92840(10)
_cell_length_b 23.92840(10)
_cell_length_c 23.92840(10)
_cell_measurement_reflns_used 17222
_cell_measurement_temperature 180.01(10)
_cell_measurement_theta_max 25.2720
_cell_measurement_theta_min 2.9470
_cell_volume 13700.64(10)
_computing_structure_refinement 'SHELXL-2014/7 (Sheldrick, 2014)'
_diffrn_ambient_environment N~2~
_diffrn_ambient_temperature 180.01(10)
_diffrn_detector 'CCD plate'
_diffrn_detector_area_resol_mean 10.3914
_diffrn_detector_type Atlas
_diffrn_measured_fraction_theta_full 0.998
_diffrn_measured_fraction_theta_max 0.995
_diffrn_measurement_device 'four-circle diffractometer'
_diffrn_measurement_device_type 'SuperNova, Dual, Cu at home/near, Atlas'
_diffrn_radiation_monochromator mirror
_diffrn_radiation_probe x-ray
_diffrn_radiation_type 'Mo K\a'
_diffrn_radiation_wavelength 0.71073
_diffrn_reflns_av_R_equivalents 0.0667
_diffrn_reflns_av_unetI/netI 0.0281
_diffrn_reflns_Laue_measured_fraction_full 0.998
_diffrn_reflns_Laue_measured_fraction_max 0.995
_diffrn_reflns_limit_h_max 30
_diffrn_reflns_limit_h_min -25
_diffrn_reflns_limit_k_max 28
_diffrn_reflns_limit_k_min -30
_diffrn_reflns_limit_l_max 28
_diffrn_reflns_limit_l_min -29
_diffrn_reflns_number 86639
_diffrn_reflns_point_group_measured_fraction_full 0.998
_diffrn_reflns_point_group_measured_fraction_max 0.995
_diffrn_reflns_theta_full 25.242
_diffrn_reflns_theta_max 27.474
_diffrn_reflns_theta_min 2.823
_diffrn_source 'micro-focus sealed X-ray tube'
_diffrn_source_type 'SuperNova (Mo) X-ray Source'
_exptl_absorpt_coefficient_mu 1.091
_exptl_absorpt_correction_T_max 1.00000
_exptl_absorpt_correction_T_min 0.88024
_exptl_absorpt_correction_type multi-scan
_exptl_absorpt_process_details
;
CrysAlisPro 1.171.39.29a (Rigaku Oxford Diffraction, 2015)
Empirical absorption correction using spherical harmonics,
 implemented in SCALE3 ABSPACK scaling algorithm.
;
_exptl_crystal_colour colorless
_exptl_crystal_density_diffrn 1.270
_exptl_crystal_description block
_exptl_crystal_F_000 5288
_exptl_crystal_preparation Luminescent
_exptl_crystal_size_max 0.28
_exptl_crystal_size_mid 0.22
_exptl_crystal_size_min 0.2
_refine_diff_density_max 1.156
_refine_diff_density_min -0.485
_refine_diff_density_rms 0.068
_refine_ls_extinction_method none
_refine_ls_goodness_of_fit_ref 1.038
_refine_ls_hydrogen_treatment constr
_refine_ls_matrix_type full
_refine_ls_number_parameters 252
_refine_ls_number_reflns 5223
_refine_ls_number_restraints 38
_refine_ls_restrained_S_all 1.037
_refine_ls_R_factor_all 0.0774
_refine_ls_R_factor_gt 0.0427
_refine_ls_shift/su_max 0.001
_refine_ls_shift/su_mean 0.000
_refine_ls_structure_factor_coef Fsqd
_refine_ls_weighting_details 'w=1/[\s^2^(Fo^2^)+(0.0607P)^2^+30.5506P] where P=(Fo^2^+2Fc^2^)/3'
_refine_ls_weighting_scheme calc
_refine_ls_wR_factor_gt 0.1086
_refine_ls_wR_factor_ref 0.1411
_reflns_Friedel_coverage 0.000
_reflns_number_gt 3598
_reflns_number_total 5223
_reflns_threshold_expression 'I > 2\s(I)'
_cod_data_source_file c9dt03050f2.cif
_cod_data_source_block 3_sq
_cod_depositor_comments 'Adding full bibliography for 7701081.cif.'
_cod_original_cell_volume 13700.64(17)
_cod_database_code 7701081
_shelx_shelxl_version_number 2014/7
_shelx_space_group_comment
;
The symmetry employed for this shelxl refinement is uniquely defined
by the following loop, which should always be used as a source of
symmetry information in preference to the above space-group names.
They are only intended as comments.
;

loop_
_space_group_symop_operation_xyz
'x, y, z'
'-x+1/2, -y, z+1/2'
'-x, y+1/2, -z+1/2'
'x+1/2, -y+1/2, -z'
'z, x, y'
'z+1/2, -x+1/2, -y'
'-z+1/2, -x, y+1/2'
'-z, x+1/2, -y+1/2'
'y, z, x'
'-y, z+1/2, -x+1/2'
'y+1/2, -z+1/2, -x'
'-y+1/2, -z, x+1/2'
'-x, -y, -z'
'x-1/2, y, -z-1/2'
'x, -y-1/2, z-1/2'
'-x-1/2, y-1/2, z'
'-z, -x, -y'
'-z-1/2, x-1/2, y'
'z-1/2, x, -y-1/2'
'z, -x-1/2, y-1/2'
'-y, -z, -x'
'y, -z-1/2, x-1/2'
'-y-1/2, z-1/2, x'
'y-1/2, z, -x-1/2'

loop_
_atom_site_label
_atom_site_type_symbol
_atom_site_fract_x
_atom_site_fract_y
_atom_site_fract_z
_atom_site_U_iso_or_equiv
_atom_site_adp_type
_atom_site_occupancy
_atom_site_site_symmetry_order
_atom_site_calc_flag
_atom_site_refinement_flags_posn
_atom_site_refinement_flags_adp
_atom_site_refinement_flags_occupancy
_atom_site_disorder_assembly
_atom_site_disorder_group
Gd1 Gd 0.67396(2) 0.67396(2) 0.67396(2) 0.03767(13) Uani 1 3 d S T P . .
P1 P 0.64394(5) 0.53159(5) 0.70357(5) 0.0473(3) Uani 1 1 d D . . . .
O1 O 0.66544(12) 0.57411(12) 0.66284(13) 0.0476(7) Uani 1 1 d . . . . .
O2 O 0.65013(12) 0.73302(12) 0.75043(12) 0.0475(7) Uani 1 1 d . . . . .
N1 N 0.63032(15) 0.62324(14) 0.76101(15) 0.0457(8) Uani 1 1 d . . . . .
N2 N 0.5554(2) 0.6763(2) 0.88419(17) 0.0694(12) Uani 1 1 d . . . . .
N3 N 0.6167(3) 0.8578(2) 0.8273(2) 0.0924(18) Uani 1 1 d . . . . .
C1 C 0.58611(19) 0.49311(18) 0.67587(17) 0.0456(10) Uani 1 1 d . . . . .
C2 C 0.5482(2) 0.5223(2) 0.6441(2) 0.0565(11) Uani 1 1 d . . . . .
H2 H 0.5540 0.5601 0.6371 0.068 Uiso 1 1 calc R U . . .
C3 C 0.5019(2) 0.4961(3) 0.6227(2) 0.0662(14) Uani 1 1 d . . . . .
H3 H 0.4772 0.5160 0.6003 0.079 Uiso 1 1 calc R U . . .
C4 C 0.4919(2) 0.4418(3) 0.6337(2) 0.0713(16) Uani 1 1 d . . . . .
H4 H 0.4595 0.4249 0.6206 0.086 Uiso 1 1 calc R U . . .
C5 C 0.5295(3) 0.4116(3) 0.6644(3) 0.0858(19) Uani 1 1 d . . . . .
H5 H 0.5232 0.3739 0.6714 0.103 Uiso 1 1 calc R U . . .
C6 C 0.5767(3) 0.4371(2) 0.6849(2) 0.0736(16) Uani 1 1 d . . . . .
H6 H 0.6026 0.4163 0.7051 0.088 Uiso 1 1 calc R U . . .
C7A C 0.6910(8) 0.4802(9) 0.7320(9) 0.058(2) Uani 0.353(16) 1 d DG U P A 1
C8A C 0.7404(8) 0.4745(8) 0.7020(8) 0.064(2) Uani 0.353(16) 1 d G U P A 1
H8A H 0.7477 0.4981 0.6719 0.076 Uiso 0.353(16) 1 calc R U P A 1
C9A C 0.7790(7) 0.4338(8) 0.7168(9) 0.081(3) Uani 0.353(16) 1 d G U P A 1
H9A H 0.8120 0.4300 0.6967 0.098 Uiso 0.353(16) 1 calc R U P A 1
C10A C 0.7682(9) 0.3986(8) 0.7618(10) 0.109(5) Uani 0.353(16) 1 d G U P A 1
H10A H 0.7940 0.3713 0.7717 0.131 Uiso 0.353(16) 1 calc R U P A 1
C11A C 0.7188(10) 0.4042(9) 0.7918(8) 0.121(5) Uani 0.353(16) 1 d G U P A 1
H11A H 0.7115 0.3806 0.8219 0.145 Uiso 0.353(16) 1 calc R U P A 1
C12A C 0.6802(8) 0.4450(10) 0.7769(9) 0.091(4) Uani 0.353(16) 1 d G U P A 1
H12A H 0.6472 0.4487 0.7970 0.109 Uiso 0.353(16) 1 calc R U P A 1
C7B C 0.7009(4) 0.4862(5) 0.7200(5) 0.058(2) Uani 0.647(16) 1 d DG . P A 2
C8B C 0.7437(4) 0.4803(4) 0.6812(5) 0.064(2) Uani 0.647(16) 1 d G . P A 2
H8B H 0.7428 0.5006 0.6481 0.076 Uiso 0.647(16) 1 calc R U P A 2
C9B C 0.7879(4) 0.4441(4) 0.6920(5) 0.081(3) Uani 0.647(16) 1 d G . P A 2
H9B H 0.8166 0.4402 0.6660 0.098 Uiso 0.647(16) 1 calc R U P A 2
C10B C 0.7892(5) 0.4138(5) 0.7415(5) 0.109(5) Uani 0.647(16) 1 d G . P A 2
H10B H 0.8187 0.3896 0.7487 0.131 Uiso 0.647(16) 1 calc R U P A 2
C11B C 0.7463(6) 0.4196(5) 0.7802(4) 0.121(5) Uani 0.647(16) 1 d G . P A 2
H11B H 0.7472 0.3994 0.8134 0.145 Uiso 0.647(16) 1 calc R U P A 2
C12B C 0.7022(5) 0.4558(5) 0.7695(4) 0.091(4) Uani 0.647(16) 1 d G . P A 2
H12B H 0.6735 0.4597 0.7954 0.109 Uiso 0.647(16) 1 calc R U P A 2
C13 C 0.6169(2) 0.56933(19) 0.76376(18) 0.0510(11) Uani 1 1 d . . . . .
C14 C 0.5818(2) 0.5482(2) 0.8057(2) 0.0653(14) Uani 1 1 d . . . . .
H14 H 0.5717 0.5107 0.8057 0.078 Uiso 1 1 calc R U . . .
C15 C 0.5627(3) 0.5830(2) 0.8463(2) 0.0729(16) Uani 1 1 d . . . . .
H15 H 0.5406 0.5689 0.8750 0.087 Uiso 1 1 calc R U . . .
C16 C 0.5761(2) 0.6398(2) 0.8451(2) 0.0611(13) Uani 1 1 d . . . . .
C17 C 0.6098(2) 0.6583(2) 0.80017(18) 0.0499(10) Uani 1 1 d . . . . .
C18 C 0.62223(18) 0.71671(19) 0.79206(18) 0.0472(10) Uani 1 1 d . . . . .
C19 C 0.5994(2) 0.7517(2) 0.83373(19) 0.0544(11) Uani 1 1 d . . . . .
C20 C 0.5666(2) 0.7301(3) 0.8785(2) 0.0684(14) Uani 1 1 d . . . . .
C21 C 0.5428(3) 0.7699(3) 0.9212(2) 0.092(2) Uani 1 1 d . . . . .
H21A H 0.5086 0.7856 0.9073 0.138 Uiso 1 1 calc R U . . .
H21B H 0.5692 0.7994 0.9282 0.138 Uiso 1 1 calc R U . . .
H21C H 0.5355 0.7501 0.9554 0.138 Uiso 1 1 calc R U . . .
C22 C 0.6088(2) 0.8107(3) 0.8294(2) 0.0658(14) Uani 1 1 d . . . . .

loop_
_atom_site_aniso_label
_atom_site_aniso_U_11
_atom_site_aniso_U_22
_atom_site_aniso_U_33
_atom_site_aniso_U_23
_atom_site_aniso_U_13
_atom_site_aniso_U_12
Gd1 0.03767(13) 0.03767(13) 0.03767(13) -0.00040(8) -0.00040(8) -0.00040(8)
P1 0.0532(7) 0.0421(6) 0.0466(6) 0.0017(5) -0.0093(5) -0.0017(5)
O1 0.0475(17) 0.0443(17) 0.0511(17) -0.0027(13) 0.0040(13) -0.0024(13)
O2 0.0482(17) 0.0479(16) 0.0464(16) -0.0037(13) -0.0008(13) -0.0017(13)
N1 0.047(2) 0.044(2) 0.046(2) 0.0024(15) -0.0074(15) -0.0050(15)
N2 0.081(3) 0.083(3) 0.044(2) -0.003(2) 0.017(2) -0.011(2)
N3 0.102(4) 0.065(3) 0.110(4) -0.026(3) 0.043(3) 0.002(3)
C1 0.053(2) 0.044(2) 0.040(2) -0.0043(18) 0.0050(18) -0.0085(19)
C2 0.051(3) 0.057(3) 0.061(3) 0.004(2) -0.003(2) -0.007(2)
C3 0.046(3) 0.087(4) 0.065(3) -0.008(3) 0.000(2) -0.013(3)
C4 0.054(3) 0.096(4) 0.063(3) -0.026(3) 0.013(2) -0.026(3)
C5 0.096(5) 0.060(3) 0.101(5) -0.009(3) -0.006(4) -0.029(3)
C6 0.091(4) 0.046(3) 0.084(4) 0.005(3) -0.025(3) -0.012(3)
C7A 0.063(5) 0.053(4) 0.058(6) 0.006(3) -0.017(4) 0.000(4)
C8A 0.064(4) 0.062(4) 0.065(7) 0.007(5) -0.018(5) 0.005(3)
C9A 0.070(5) 0.079(6) 0.095(9) 0.003(6) -0.006(6) 0.016(4)
C10A 0.109(10) 0.110(8) 0.107(10) 0.032(7) -0.033(7) 0.033(7)
C11A 0.142(12) 0.123(10) 0.098(7) 0.038(6) -0.036(8) 0.047(9)
C12A 0.092(9) 0.107(7) 0.073(5) 0.026(5) -0.018(6) 0.020(7)
C7B 0.063(5) 0.053(4) 0.058(6) 0.006(3) -0.017(4) 0.000(4)
C8B 0.064(4) 0.062(4) 0.065(7) 0.007(5) -0.018(5) 0.005(3)
C9B 0.070(5) 0.079(6) 0.095(9) 0.003(6) -0.006(6) 0.016(4)
C10B 0.109(10) 0.110(8) 0.107(10) 0.032(7) -0.033(7) 0.033(7)
C11B 0.142(12) 0.123(10) 0.098(7) 0.038(6) -0.036(8) 0.047(9)
C12B 0.092(9) 0.107(7) 0.073(5) 0.026(5) -0.018(6) 0.020(7)
C13 0.060(3) 0.050(3) 0.042(2) 0.0051(19) -0.008(2) -0.003(2)
C14 0.094(4) 0.054(3) 0.047(3) 0.008(2) -0.002(3) -0.020(3)
C15 0.096(4) 0.079(4) 0.043(3) 0.009(3) 0.009(3) -0.025(3)
C16 0.072(3) 0.073(3) 0.039(2) -0.001(2) 0.004(2) -0.013(3)
C17 0.058(3) 0.056(3) 0.036(2) -0.0047(19) -0.0039(19) 0.000(2)
C18 0.045(2) 0.052(3) 0.045(2) -0.0059(19) -0.0012(19) -0.0027(19)
C19 0.060(3) 0.054(3) 0.050(3) -0.010(2) 0.006(2) 0.001(2)
C20 0.068(3) 0.082(4) 0.054(3) -0.010(3) 0.013(2) -0.007(3)
C21 0.105(5) 0.108(5) 0.064(4) -0.027(3) 0.032(3) -0.005(4)
C22 0.068(3) 0.068(4) 0.061(3) -0.021(3) 0.020(3) 0.003(3)

loop_
_atom_type_symbol
_atom_type_description
_atom_type_scat_dispersion_real
_atom_type_scat_dispersion_imag
_atom_type_scat_source
C C 0.0033 0.0016 'International Tables Vol C Tables 4.2.6.8 and 6.1.1.4'
H H 0.0000 0.0000 'International Tables Vol C Tables 4.2.6.8 and 6.1.1.4'
N N 0.0061 0.0033 'International Tables Vol C Tables 4.2.6.8 and 6.1.1.4'
O O 0.0106 0.0060 'International Tables Vol C Tables 4.2.6.8 and 6.1.1.4'
P P 0.1023 0.0942 'International Tables Vol C Tables 4.2.6.8 and 6.1.1.4'
Gd Gd -0.1653 3.9035 'International Tables Vol C Tables 4.2.6.8 and 6.1.1.4'

loop_
_geom_angle_atom_site_label_1
_geom_angle_atom_site_label_2
_geom_angle_atom_site_label_3
_geom_angle
_geom_angle_site_symmetry_1
_geom_angle_site_symmetry_3
O2 Gd1 O2 82.54(11) 9 5
O2 Gd1 O2 82.54(11) 9 .
O2 Gd1 O2 82.54(11) 5 .
O2 Gd1 O1 141.69(10) 9 .
O2 Gd1 O1 83.87(10) 5 .
O2 Gd1 O1 130.71(10) . .
O2 Gd1 O1 83.87(10) 9 5
O2 Gd1 O1 130.71(10) 5 5
O2 Gd1 O1 141.69(10) . 5
O1 Gd1 O1 78.33(11) . 5
O2 Gd1 O1 130.71(10) 9 9
O2 Gd1 O1 141.69(10) 5 9
O2 Gd1 O1 83.87(10) . 9
O1 Gd1 O1 78.33(11) . 9
O1 Gd1 O1 78.33(11) 5 9
O2 Gd1 N1 141.33(11) 9 .
O2 Gd1 N1 74.00(10) 5 .
O2 Gd1 N1 64.52(11) . .
O1 Gd1 N1 66.20(10) . .
O1 Gd1 N1 134.61(10) 5 .
O1 Gd1 N1 67.81(10) 9 .
O2 Gd1 N1 64.52(11) 9 9
O2 Gd1 N1 141.33(11) 5 9
O2 Gd1 N1 73.99(10) . 9
O1 Gd1 N1 134.61(10) . 9
O1 Gd1 N1 67.81(10) 5 9
O1 Gd1 N1 66.20(10) 9 9
N1 Gd1 N1 119.852(10) . 9
O2 Gd1 N1 74.00(10) 9 5
O2 Gd1 N1 64.52(11) 5 5
O2 Gd1 N1 141.33(11) . 5
O1 Gd1 N1 67.81(10) . 5
O1 Gd1 N1 66.20(10) 5 5
O1 Gd1 N1 134.61(10) 9 5
N1 Gd1 N1 119.854(10) . 5
N1 Gd1 N1 119.853(10) 9 5
O1 P1 C7B 107.1(4) . .
O1 P1 C1 111.94(19) . .
C7B P1 C1 111.0(5) . .
O1 P1 C7A 119.6(7) . .
C1 P1 C7A 105.8(9) . .
O1 P1 C13 107.46(19) . .
C7B P1 C13 113.6(4) . .
C1 P1 C13 105.9(2) . .
C7A P1 C13 105.2(8) . .
P1 O1 Gd1 128.97(17) . .
C18 O2 Gd1 123.4(3) . .
C13 N1 C17 118.7(4) . .
C13 N1 Gd1 125.7(3) . .
C17 N1 Gd1 114.1(3) . .
C20 N2 C16 118.4(4) . .
C6 C1 C2 118.3(4) . .
C6 C1 P1 124.7(4) . .
C2 C1 P1 117.0(3) . .
C3 C2 C1 120.5(5) . .
C3 C2 H2 119.8 . .
C1 C2 H2 119.8 . .
C4 C3 C2 120.7(6) . .
C4 C3 H3 119.7 . .
C2 C3 H3 119.7 . .
C3 C4 C5 119.8(5) . .
C3 C4 H4 120.1 . .
C5 C4 H4 120.1 . .
C4 C5 C6 119.9(6) . .
C4 C5 H5 120.1 . .
C6 C5 H5 120.1 . .
C1 C6 C5 120.7(6) . .
C1 C6 H6 119.6 . .
C5 C6 H6 119.6 . .
C8A C7A C12A 120.0 . .
C8A C7A P1 113.7(10) . .
C12A C7A P1 126.1(10) . .
C9A C8A C7A 120.0 . .
C9A C8A H8A 120.0 . .
C7A C8A H8A 120.0 . .
C8A C9A C10A 120.0 . .
C8A C9A H9A 120.0 . .
C10A C9A H9A 120.0 . .
C9A C10A C11A 120.0 . .
C9A C10A H10A 120.0 . .
C11A C10A H10A 120.0 . .
C12A C11A C10A 120.0 . .
C12A C11A H11A 120.0 . .
C10A C11A H11A 120.0 . .
C11A C12A C7A 120.0 . .
C11A C12A H12A 120.0 . .
C7A C12A H12A 120.0 . .
C8B C7B C12B 120.0 . .
C8B C7B P1 118.5(5) . .
C12B C7B P1 121.5(5) . .
C7B C8B C9B 120.0 . .
C7B C8B H8B 120.0 . .
C9B C8B H8B 120.0 . .
C8B C9B C10B 120.0 . .
C8B C9B H9B 120.0 . .
C10B C9B H9B 120.0 . .
C11B C10B C9B 120.0 . .
C11B C10B H10B 120.0 . .
C9B C10B H10B 120.0 . .
C10B C11B C12B 120.0 . .
C10B C11B H11B 120.0 . .
C12B C11B H11B 120.0 . .
C11B C12B C7B 120.0 . .
C11B C12B H12B 120.0 . .
C7B C12B H12B 120.0 . .
N1 C13 C14 121.9(4) . .
N1 C13 P1 110.8(3) . .
C14 C13 P1 126.9(4) . .
C15 C14 C13 119.5(5) . .
C15 C14 H14 120.2 . .
C13 C14 H14 120.2 . .
C14 C15 C16 120.3(5) . .
C14 C15 H15 119.9 . .
C16 C15 H15 119.9 . .
N2 C16 C15 121.5(5) . .
N2 C16 C17 121.7(5) . .
C15 C16 C17 116.8(5) . .
N1 C17 C16 122.7(4) . .
N1 C17 C18 115.7(4) . .
C16 C17 C18 121.5(4) . .
O2 C18 C19 125.4(4) . .
O2 C18 C17 121.0(4) . .
C19 C18 C17 113.6(4) . .
C18 C19 C20 122.0(5) . .
C18 C19 C22 118.2(4) . .
C20 C19 C22 119.8(4) . .
N2 C20 C19 122.8(5) . .
N2 C20 C21 118.0(5) . .
C19 C20 C21 119.2(5) . .
C20 C21 H21A 109.5 . .
C20 C21 H21B 109.5 . .
H21A C21 H21B 109.5 . .
C20 C21 H21C 109.5 . .
H21A C21 H21C 109.5 . .
H21B C21 H21C 109.5 . .
N3 C22 C19 178.4(7) . .

loop_
_geom_bond_atom_site_label_1
_geom_bond_atom_site_label_2
_geom_bond_distance
_geom_bond_site_symmetry_2
Gd1 O2 2.381(3) 9
Gd1 O2 2.381(3) 5
Gd1 O2 2.381(3) .
Gd1 O1 2.413(3) .
Gd1 O1 2.413(3) 5
Gd1 O1 2.413(3) 9
Gd1 N1 2.627(4) .
Gd1 N1 2.627(4) 9
Gd1 N1 2.627(4) 5
P1 O1 1.500(3) .
P1 C7B 1.786(6) .
P1 C1 1.789(4) .
P1 C7A 1.802(11) .
P1 C13 1.819(5) .
O2 C18 1.261(5) .
N1 C13 1.331(6) .
N1 C17 1.350(6) .
N2 C20 1.322(7) .
N2 C16 1.373(7) .
N3 C22 1.143(8) .
C1 C6 1.376(7) .
C1 C2 1.374(6) .
C2 C3 1.373(7) .
C2 H2 0.9300 .
C3 C4 1.348(8) .
C3 H3 0.9300 .
C4 C5 1.369(9) .
C4 H4 0.9300 .
C5 C6 1.373(8) .
C5 H5 0.9300 .
C6 H6 0.9300 .
C7A C8A 1.3900 .
C7A C12A 1.3900 .
C8A C9A 1.3900 .
C8A H8A 0.9300 .
C9A C10A 1.3900 .
C9A H9A 0.9300 .
C10A C11A 1.3900 .
C10A H10A 0.9300 .
C11A C12A 1.3900 .
C11A H11A 0.9300 .
C12A H12A 0.9300 .
C7B C8B 1.3900 .
C7B C12B 1.3900 .
C8B C9B 1.3900 .
C8B H8B 0.9300 .
C9B C10B 1.3900 .
C9B H9B 0.9300 .
C10B C11B 1.3900 .
C10B H10B 0.9300 .
C11B C12B 1.3900 .
C11B H11B 0.9300 .
C12B H12B 0.9300 .
C13 C14 1.402(7) .
C14 C15 1.357(8) .
C14 H14 0.9300 .
C15 C16 1.397(7) .
C15 H15 0.9300 .
C16 C17 1.415(7) .
C17 C18 1.442(6) .
C18 C19 1.412(6) .
C19 C20 1.425(7) .
C19 C22 1.434(8) .
C20 C21 1.510(7) .
C21 H21A 0.9600 .
C21 H21B 0.9600 .
C21 H21C 0.9600 .

loop_
_geom_torsion_atom_site_label_1
_geom_torsion_atom_site_label_2
_geom_torsion_atom_site_label_3
_geom_torsion_atom_site_label_4
_geom_torsion
C7B P1 O1 Gd1 -116.3(5)
C1 P1 O1 Gd1 121.9(2)
C7A P1 O1 Gd1 -113.7(10)
C13 P1 O1 Gd1 6.1(3)
O1 P1 C1 C6 142.7(4)
C7B P1 C1 C6 23.1(6)
C7A P1 C1 C6 10.8(9)
C13 P1 C1 C6 -100.6(5)
O1 P1 C1 C2 -38.5(4)
C7B P1 C1 C2 -158.1(5)
C7A P1 C1 C2 -170.3(8)
C13 P1 C1 C2 78.3(4)
C6 C1 C2 C3 0.7(7)
P1 C1 C2 C3 -178.2(4)
C1 C2 C3 C4 2.0(8)
C2 C3 C4 C5 -3.2(8)
C3 C4 C5 C6 1.5(9)
C2 C1 C6 C5 -2.3(9)
P1 C1 C6 C5 176.5(5)
C4 C5 C6 C1 1.2(10)
O1 P1 C7A C8A -17.0(16)
C1 P1 C7A C8A 110.4(11)
C13 P1 C7A C8A -137.8(11)
O1 P1 C7A C12A 167.7(11)
C1 P1 C7A C12A -64.9(15)
C13 P1 C7A C12A 46.9(16)
C12A C7A C8A C9A 0.0
P1 C7A C8A C9A -175.6(18)
C7A C8A C9A C10A 0.0
C8A C9A C10A C11A 0.0
C9A C10A C11A C12A 0.0
C10A C11A C12A C7A 0.0
C8A C7A C12A C11A 0.0
P1 C7A C12A C11A 175(2)
O1 P1 C7B C8B -25.4(7)
C1 P1 C7B C8B 97.1(6)
C13 P1 C7B C8B -143.8(6)
O1 P1 C7B C12B 156.4(6)
C1 P1 C7B C12B -81.2(7)
C13 P1 C7B C12B 37.9(8)
C12B C7B C8B C9B 0.0
P1 C7B C8B C9B -178.2(10)
C7B C8B C9B C10B 0.0
C8B C9B C10B C11B 0.0
C9B C10B C11B C12B 0.0
C10B C11B C12B C7B 0.0
C8B C7B C12B C11B 0.0
P1 C7B C12B C11B 178.2(10)
C17 N1 C13 C14 0.6(7)
Gd1 N1 C13 C14 -164.1(4)
C17 N1 C13 P1 174.9(3)
Gd1 N1 C13 P1 10.2(4)
O1 P1 C13 N1 -9.6(4)
C7B P1 C13 N1 108.7(5)
C1 P1 C13 N1 -129.4(3)
C7A P1 C13 N1 118.9(8)
O1 P1 C13 C14 164.4(4)
C7B P1 C13 C14 -77.4(6)
C1 P1 C13 C14 44.6(5)
C7A P1 C13 C14 -67.1(9)
N1 C13 C14 C15 -2.9(8)
P1 C13 C14 C15 -176.3(4)
C13 C14 C15 C16 2.5(9)
C20 N2 C16 C15 -175.4(6)
C20 N2 C16 C17 1.4(8)
C14 C15 C16 N2 177.1(5)
C14 C15 C16 C17 0.1(8)
C13 N1 C17 C16 2.1(7)
Gd1 N1 C17 C16 168.6(4)
C13 N1 C17 C18 -175.1(4)
Gd1 N1 C17 C18 -8.6(5)
N2 C16 C17 N1 -179.4(5)
C15 C16 C17 N1 -2.5(8)
N2 C16 C17 C18 -2.4(8)
C15 C16 C17 C18 174.5(5)
Gd1 O2 C18 C19 -169.1(3)
Gd1 O2 C18 C17 9.5(6)
N1 C17 C18 O2 0.6(6)
C16 C17 C18 O2 -176.6(4)
N1 C17 C18 C19 179.3(4)
C16 C17 C18 C19 2.1(6)
O2 C18 C19 C20 177.7(5)
C17 C18 C19 C20 -1.0(7)
O2 C18 C19 C22 -0.9(7)
C17 C18 C19 C22 -179.5(5)
C16 N2 C20 C19 -0.3(9)
C16 N2 C20 C21 179.1(5)
C18 C19 C20 N2 0.1(9)
C22 C19 C20 N2 178.6(6)
C18 C19 C20 C21 -179.3(5)
C22 C19 C20 C21 -0.7(8)
